data_7062387
loop_
_publ_author_name
'Zheng, Zihang'
'Ju, Zhengkun'
'Ma, Shuang'
'Liu, Zhiqi'
'Xiang, Wenxin'
'Chen, Jinqiu'
'Yang, Bo'
'Mu, Zifeng'
'Zhang, Jing'
'Li, Pan'
'Sheng, Peng'

_publ_section_title
;
 Napthalene diimide derivative based organic cocrystal frameworks as
 cathode electrodes for stable lithium batteries
;
_journal_issue 16
_journal_name_full 'New Journal of Chemistry'
_journal_page_first 7476
_journal_page_last 7480
_journal_paper_doi 10.1039/D3NJ00698K
_journal_volume 47
_journal_year 2023
_chemical_formula_moiety 'C16 H10 N2 O4, C24 H12, 2(C), [+ solvents]'
_chemical_formula_sum 'C42 H26 Cl2 N2 O4'
_chemical_formula_weight 693.55
_space_group_crystal_system triclinic
_space_group_IT_number 2
_space_group_name_Hall '-P 1'
_space_group_name_H-M_alt 'P -1'
_atom_sites_solution_hydrogens geom
_atom_sites_solution_primary dual
_audit_creation_date 2021-12-19
_audit_creation_method
;
Olex2 1.5
(compiled 2021.11.18 svn.ra9532c28 for OlexSys, GUI svn.r6439)
;
_audit_update_record
;
2022-07-18 deposited with the CCDC.	2023-03-23 downloaded from the CCDC.
;
_cell_angle_alpha 94.520(9)
_cell_angle_beta 94.515(8)
_cell_angle_gamma 103.410(8)
_cell_formula_units_Z 1
_cell_length_a 7.2003(9)
_cell_length_b 10.1086(13)
_cell_length_c 11.0066(14)
_cell_measurement_reflns_used 3785
_cell_measurement_temperature 197.00
_cell_measurement_theta_max 68.21
_cell_measurement_theta_min 4.05
_cell_volume 772.95(17)
_computing_cell_refinement 'SAINT V8.40B (?, 2016)'
_computing_data_reduction 'SAINT V8.40B (?, 2016)'
_computing_molecular_graphics 'Olex2 1.5 (Dolomanov et al., 2009)'
_computing_publication_material 'Olex2 1.5 (Dolomanov et al., 2009)'
_computing_structure_refinement 'SHELXL 2018/3 (Sheldrick, 2015)'
_computing_structure_solution 'SHELXT 2018/2 (Sheldrick, 2018)'
_diffrn_ambient_temperature 197.00
_diffrn_measured_fraction_theta_full 0.998
_diffrn_measured_fraction_theta_max 0.993
_diffrn_measurement_device_type 'Bruker D8 VENTURE'
_diffrn_measurement_method '\f and \w scans'
_diffrn_radiation_type CuK\a
_diffrn_radiation_wavelength 1.54178
_diffrn_reflns_av_R_equivalents 0.0469
_diffrn_reflns_av_unetI/netI 0.0522
_diffrn_reflns_Laue_measured_fraction_full 0.998
_diffrn_reflns_Laue_measured_fraction_max 0.993
_diffrn_reflns_limit_h_max 7
_diffrn_reflns_limit_h_min -8
_diffrn_reflns_limit_k_max 12
_diffrn_reflns_limit_k_min -12
_diffrn_reflns_limit_l_max 13
_diffrn_reflns_limit_l_min -13
_diffrn_reflns_number 9604
_diffrn_reflns_point_group_measured_fraction_full 0.998
_diffrn_reflns_point_group_measured_fraction_max 0.993
_diffrn_reflns_theta_full 67.679
_diffrn_reflns_theta_max 68.395
_diffrn_reflns_theta_min 4.049
_diffrn_source_current 1.1
_diffrn_source_power 0.05500000000000001
_diffrn_source_voltage 50.0
_diffrn_standards_number 0
_exptl_absorpt_coefficient_mu 2.307
_exptl_absorpt_correction_T_max 0.7531
_exptl_absorpt_correction_T_min 0.5052
_exptl_absorpt_correction_type multi-scan
_exptl_absorpt_process_details
;
SADABS-2016/2 (Bruker,2016/2) was used for absorption correction.
wR2(int) was 0.1282 before and 0.0694 after correction.
The Ratio of minimum to maximum transmission is 0.6708.
The \l/2 correction factor is Not present.
;
_exptl_crystal_density_diffrn 1.490
_exptl_crystal_description block
_exptl_crystal_F_000 358
_exptl_crystal_size_max 0.13
_exptl_crystal_size_mid 0.12
_exptl_crystal_size_min 0.1
_refine_diff_density_max 0.515
_refine_diff_density_min -0.566
_refine_diff_density_rms 0.059
_refine_ls_extinction_method none
_refine_ls_goodness_of_fit_ref 1.062
_refine_ls_hydrogen_treatment constr
_refine_ls_matrix_type full
_refine_ls_number_parameters 227
_refine_ls_number_reflns 2832
_refine_ls_number_restraints 0
_refine_ls_restrained_S_all 1.062
_refine_ls_R_factor_all 0.0718
_refine_ls_R_factor_gt 0.0613
_refine_ls_shift/su_max 0.000
_refine_ls_shift/su_mean 0.000
_refine_ls_structure_factor_coef Fsqd
_refine_ls_weighting_details 'w=1/[\s^2^(Fo^2^)+(0.0853P)^2^+0.4151P] where P=(Fo^2^+2Fc^2^)/3'
_refine_ls_weighting_scheme calc
_refine_ls_wR_factor_gt 0.1674
_refine_ls_wR_factor_ref 0.1788
_reflns_Friedel_coverage 0.000
_reflns_number_gt 2277
_reflns_number_total 2832
_reflns_threshold_expression 'I > 2\s(I)'
_cod_data_source_file d3nj00698k2.cif
_cod_data_source_block cu_20211217_ny_cn1_0m
_cod_depositor_comments 'Adding full bibliography for 7062387--7062388.cif.'
_cod_database_code 7062387
_shelx_shelxl_version_number 2018/3
_shelx_space_group_comment
;
The symmetry employed for this shelxl refinement is uniquely defined
by the following loop, which should always be used as a source of
symmetry information in preference to the above space-group names.
They are only intended as comments.
;
_shelx_estimated_absorpt_t_max 0.802
_shelx_estimated_absorpt_t_min 0.754
_olex2_refinement_description
;
1. Fixed Uiso
 At 1.2 times of:
  All C(H) groups, All C(H,H) groups
 At 1.5 times of:
  All C(H,H,H) groups
2.a Secondary CH2 refined with riding coordinates:
 C21(H21A,H21B)
2.b Aromatic/amide H refined with riding coordinates:
 C6(H6), C7(H7), C9(H9), C10(H10), C12(H12), C13(H13), C19(H19), C20(H20)
2.c Idealised Me refined as rotating group:
 C1(H1A,H1B,H1C)
;
_olex2_submission_special_instructions 'No special instructions were received'

loop_
_space_group_symop_operation_xyz
'x, y, z'
'-x, -y, -z'

loop_
_atom_site_label
_atom_site_type_symbol
_atom_site_fract_x
_atom_site_fract_y
_atom_site_fract_z
_atom_site_U_iso_or_equiv
_atom_site_adp_type
_atom_site_occupancy
_atom_site_site_symmetry_order
_atom_site_calc_flag
_atom_site_refinement_flags_posn
_atom_site_refinement_flags_adp
_atom_site_refinement_flags_occupancy
_atom_site_disorder_assembly
_atom_site_disorder_group
Cl1 Cl 0.23553(13) 0.51982(9) 0.06615(9) 0.0862(4) Uani 1 1 d . . . . .
C21 C 0.4993(7) 0.5322(4) 0.0591(3) 0.0931(12) Uani 1 1 d . . . . .
H21A H 0.573612 0.628590 0.067411 0.112 Uiso 1 1 calc R U . . .
H21B H 0.550815 0.483258 0.123183 0.112 Uiso 1 1 calc R U . . .
O1 O -0.3830(3) -0.10338(19) 0.14225(14) 0.0508(5) Uani 1 1 d . . . . .
O2 O -0.3479(3) 0.33293(18) 0.29335(16) 0.0519(5) Uani 1 1 d . . . . .
N1 N -0.3592(3) 0.1150(2) 0.21991(16) 0.0416(5) Uani 1 1 d . . . . .
C1 C -0.2987(4) 0.1637(3) 0.1036(2) 0.0552(7) Uani 1 1 d . . . . .
H1A H -0.219166 0.106731 0.068560 0.083 Uiso 1 1 calc R U . . .
H1B H -0.224350 0.258799 0.118278 0.083 Uiso 1 1 calc R U . . .
H1C H -0.412225 0.157972 0.046286 0.083 Uiso 1 1 calc R U . . .
C2 C -0.3988(3) -0.0253(2) 0.22888(19) 0.0396(5) Uani 1 1 d . . . . .
C3 C -0.3767(3) 0.2132(2) 0.3118(2) 0.0403(5) Uani 1 1 d . . . . .
C4 C -0.4587(3) -0.0732(2) 0.34639(19) 0.0368(5) Uani 1 1 d . . . . .
C5 C -0.4720(3) 0.0231(2) 0.44395(19) 0.0341(5) Uani 1 1 d . . . . .
C6 C -0.5011(3) -0.2104(2) 0.3615(2) 0.0411(5) Uani 1 1 d . . . . .
H6 H -0.493838 -0.274825 0.295443 0.049 Uiso 1 1 calc R U . . .
C7 C -0.5549(3) -0.2561(2) 0.4735(2) 0.0414(5) Uani 1 1 d . . . . .
H7 H -0.581985 -0.351008 0.483104 0.050 Uiso 1 1 calc R U . . .
C8 C -0.5688(3) -0.1642(2) 0.56987(19) 0.0362(5) Uani 1 1 d . . . . .
C9 C 0.0720(4) -0.1402(3) 0.1878(2) 0.0510(6) Uani 1 1 d . . . . .
H9 H 0.077029 -0.203176 0.120064 0.061 Uiso 1 1 calc R U . . .
C10 C 0.1229(3) -0.0013(3) 0.1763(2) 0.0488(6) Uani 1 1 d . . . . .
H10 H 0.163400 0.029633 0.101196 0.059 Uiso 1 1 calc R U . . .
C11 C 0.1152(3) 0.0949(3) 0.2748(2) 0.0436(6) Uani 1 1 d . . . . .
C12 C 0.1631(3) 0.2362(3) 0.2648(2) 0.0495(6) Uani 1 1 d . . . . .
H12 H 0.201178 0.268507 0.189640 0.059 Uiso 1 1 calc R U . . .
C13 C 0.1558(3) 0.3291(3) 0.3625(2) 0.0480(6) Uani 1 1 d . . . . .
H13 H 0.188502 0.424141 0.353411 0.058 Uiso 1 1 calc R U . . .
C14 C 0.1000(3) 0.2843(2) 0.4759(2) 0.0442(6) Uani 1 1 d . . . . .
C15 C 0.0490(3) 0.1423(2) 0.4881(2) 0.0383(5) Uani 1 1 d . . . . .
C16 C 0.0575(3) 0.0480(2) 0.3872(2) 0.0391(5) Uani 1 1 d . . . . .
C17 C -0.0073(3) 0.0951(2) 0.6008(2) 0.0388(5) Uani 1 1 d . . . . .
C18 C -0.0129(3) 0.1899(3) 0.7016(2) 0.0453(6) Uani 1 1 d . . . . .
C19 C 0.0423(4) 0.3307(3) 0.6878(2) 0.0500(6) Uani 1 1 d . . . . .
H19 H 0.041811 0.395301 0.755314 0.060 Uiso 1 1 calc R U . . .
C20 C 0.0970(4) 0.3765(3) 0.5782(3) 0.0515(6) Uani 1 1 d . . . . .
H20 H 0.133376 0.471982 0.571516 0.062 Uiso 1 1 calc R U . . .

loop_
_atom_site_aniso_label
_atom_site_aniso_U_11
_atom_site_aniso_U_22
_atom_site_aniso_U_33
_atom_site_aniso_U_23
_atom_site_aniso_U_13
_atom_site_aniso_U_12
Cl1 0.0825(6) 0.0941(6) 0.1090(7) 0.0524(5) 0.0493(5) 0.0486(5)
C21 0.133(4) 0.075(2) 0.072(2) 0.0128(17) 0.001(2) 0.027(2)
O1 0.0535(10) 0.0657(11) 0.0357(8) 0.0040(8) 0.0030(7) 0.0201(8)
O2 0.0547(11) 0.0511(10) 0.0486(9) 0.0171(8) 0.0049(8) 0.0059(8)
N1 0.0355(10) 0.0575(12) 0.0325(9) 0.0126(8) 0.0003(7) 0.0107(8)
C1 0.0595(16) 0.0700(17) 0.0356(12) 0.0186(11) 0.0035(11) 0.0105(13)
C2 0.0303(11) 0.0549(13) 0.0338(11) 0.0065(10) -0.0024(8) 0.0118(9)
C3 0.0291(11) 0.0486(13) 0.0422(12) 0.0127(10) -0.0025(9) 0.0061(9)
C4 0.0275(10) 0.0486(12) 0.0340(11) 0.0062(9) -0.0027(8) 0.0095(9)
C5 0.0231(10) 0.0445(12) 0.0345(10) 0.0079(9) -0.0028(8) 0.0081(8)
C6 0.0365(11) 0.0471(12) 0.0390(11) 0.0009(9) -0.0016(9) 0.0113(9)
C7 0.0347(11) 0.0439(12) 0.0451(12) 0.0087(10) 0.0000(9) 0.0082(9)
C8 0.0252(10) 0.0456(12) 0.0366(11) 0.0073(9) -0.0025(8) 0.0070(8)
C9 0.0452(13) 0.0689(17) 0.0433(13) 0.0049(11) 0.0032(10) 0.0232(12)
C10 0.0395(12) 0.0713(16) 0.0412(12) 0.0161(11) 0.0066(10) 0.0202(11)
C11 0.0307(11) 0.0566(14) 0.0468(13) 0.0161(11) 0.0014(9) 0.0143(10)
C12 0.0371(12) 0.0646(16) 0.0515(14) 0.0271(12) 0.0060(10) 0.0144(11)
C13 0.0381(12) 0.0465(13) 0.0625(15) 0.0241(11) 0.0038(10) 0.0105(10)
C14 0.0336(11) 0.0483(13) 0.0531(13) 0.0136(10) 0.0013(10) 0.0128(10)
C15 0.0239(10) 0.0414(11) 0.0509(13) 0.0130(10) -0.0017(9) 0.0096(8)
C16 0.0231(10) 0.0555(13) 0.0417(12) 0.0161(10) 0.0005(8) 0.0129(9)
C17 0.0258(10) 0.0501(13) 0.0427(12) 0.0057(10) -0.0009(8) 0.0146(9)
C18 0.0351(12) 0.0541(14) 0.0496(13) 0.0091(11) 0.0005(10) 0.0161(10)
C19 0.0457(13) 0.0494(13) 0.0556(14) 0.0006(11) -0.0001(11) 0.0158(11)
C20 0.0443(13) 0.0435(13) 0.0669(16) 0.0084(11) -0.0023(11) 0.0123(10)

loop_
_atom_type_symbol
_atom_type_description
_atom_type_scat_dispersion_real
_atom_type_scat_dispersion_imag
_atom_type_scat_source
C C 0.0181 0.0091 'International Tables Vol C Tables 4.2.6.8 and 6.1.1.4'
H H 0.0000 0.0000 'International Tables Vol C Tables 4.2.6.8 and 6.1.1.4'
Cl Cl 0.3639 0.7018 'International Tables Vol C Tables 4.2.6.8 and 6.1.1.4'
N N 0.0311 0.0180 'International Tables Vol C Tables 4.2.6.8 and 6.1.1.4'
O O 0.0492 0.0322 'International Tables Vol C Tables 4.2.6.8 and 6.1.1.4'

loop_
_geom_angle_atom_site_label_1
_geom_angle_atom_site_label_2
_geom_angle_atom_site_label_3
_geom_angle
_geom_angle_site_symmetry_1
_geom_angle_site_symmetry_3
_geom_angle_publ_flag
Cl1 C21 H21A 111.5 . . ?
Cl1 C21 H21B 111.5 . . ?
C21 C21 Cl1 101.5(4) 2_665 . ?
C21 C21 H21A 111.5 2_665 . ?
C21 C21 H21B 111.5 2_665 . ?
H21A C21 H21B 109.3 . . ?
C2 N1 C1 117.7(2) . . ?
C2 N1 C3 125.14(19) . . ?
C3 N1 C1 117.1(2) . . ?
N1 C1 H1A 109.5 . . ?
N1 C1 H1B 109.5 . . ?
N1 C1 H1C 109.5 . . ?
H1A C1 H1B 109.5 . . ?
H1A C1 H1C 109.5 . . ?
H1B C1 H1C 109.5 . . ?
O1 C2 N1 120.2(2) . . ?
O1 C2 C4 122.4(2) . . ?
N1 C2 C4 117.3(2) . . ?
O2 C3 N1 120.4(2) . . ?
O2 C3 C8 122.7(2) . 2_456 ?
N1 C3 C8 116.9(2) . 2_456 ?
C5 C4 C2 119.6(2) . . ?
C6 C4 C2 120.5(2) . . ?
C6 C4 C5 120.0(2) . . ?
C5 C5 C4 119.3(3) 2_456 . ?
C5 C5 C8 119.7(3) 2_456 2_456 ?
C8 C5 C4 121.0(2) 2_456 . ?
C4 C6 H6 119.7 . . ?
C4 C6 C7 120.6(2) . . ?
C7 C6 H6 119.7 . . ?
C6 C7 H7 119.8 . . ?
C8 C7 C6 120.5(2) . . ?
C8 C7 H7 119.8 . . ?
C5 C8 C3 120.0(2) 2_456 2_456 ?
C7 C8 C3 120.1(2) . 2_456 ?
C7 C8 C5 119.9(2) . 2_456 ?
C10 C9 H9 119.4 . . ?
C10 C9 C18 121.2(2) . 2_556 ?
C18 C9 H9 119.4 2_556 . ?
C9 C10 H10 119.6 . . ?
C9 C10 C11 120.8(2) . . ?
C11 C10 H10 119.6 . . ?
C10 C11 C16 119.3(2) . . ?
C12 C11 C10 121.8(2) . . ?
C12 C11 C16 118.9(2) . . ?
C11 C12 H12 119.5 . . ?
C13 C12 C11 121.1(2) . . ?
C13 C12 H12 119.5 . . ?
C12 C13 H13 119.6 . . ?
C12 C13 C14 120.9(2) . . ?
C14 C13 H13 119.6 . . ?
C15 C14 C13 119.2(2) . . ?
C20 C14 C13 122.2(2) . . ?
C20 C14 C15 118.6(2) . . ?
C14 C15 C16 119.4(2) . . ?
C14 C15 C17 120.2(2) . . ?
C17 C15 C16 120.5(2) . . ?
C11 C16 C15 120.6(2) . . ?
C11 C16 C17 119.8(2) . 2_556 ?
C15 C16 C17 119.6(2) . 2_556 ?
C15 C17 C16 119.9(2) . 2_556 ?
C18 C17 C15 120.1(2) . . ?
C18 C17 C16 119.9(2) . 2_556 ?
C9 C18 C17 119.0(2) 2_556 . ?
C19 C18 C9 122.4(2) . 2_556 ?
C19 C18 C17 118.6(2) . . ?
C18 C19 H19 119.4 . . ?
C20 C19 C18 121.2(2) . . ?
C20 C19 H19 119.4 . . ?
C14 C20 H20 119.4 . . ?
C19 C20 C14 121.2(2) . . ?
C19 C20 H20 119.4 . . ?

loop_
_geom_bond_atom_site_label_1
_geom_bond_atom_site_label_2
_geom_bond_distance
_geom_bond_site_symmetry_2
_geom_bond_publ_flag
Cl1 C21 1.882(5) . ?
C21 C21 1.410(8) 2_665 ?
C21 H21A 0.9900 . ?
C21 H21B 0.9900 . ?
O1 C2 1.219(3) . ?
O2 C3 1.216(3) . ?
N1 C1 1.469(3) . ?
N1 C2 1.393(3) . ?
N1 C3 1.395(3) . ?
C1 H1A 0.9800 . ?
C1 H1B 0.9800 . ?
C1 H1C 0.9800 . ?
C2 C4 1.478(3) . ?
C3 C8 1.479(3) 2_456 ?
C4 C5 1.416(3) . ?
C4 C6 1.376(3) . ?
C5 C5 1.409(4) 2_456 ?
C5 C8 1.410(3) 2_456 ?
C6 H6 0.9500 . ?
C6 C7 1.401(3) . ?
C7 H7 0.9500 . ?
C7 C8 1.379(3) . ?
C9 H9 0.9500 . ?
C9 C10 1.385(4) . ?
C9 C18 1.412(4) 2_556 ?
C10 H10 0.9500 . ?
C10 C11 1.412(4) . ?
C11 C12 1.405(4) . ?
C11 C16 1.417(3) . ?
C12 H12 0.9500 . ?
C12 C13 1.383(4) . ?
C13 H13 0.9500 . ?
C13 C14 1.418(4) . ?
C14 C15 1.417(3) . ?
C14 C20 1.408(4) . ?
C15 C16 1.420(3) . ?
C15 C17 1.418(3) . ?
C16 C17 1.428(4) 2_556 ?
C17 C18 1.417(3) . ?
C18 C19 1.411(4) . ?
C19 H19 0.9500 . ?
C19 C20 1.380(4) . ?
C20 H20 0.9500 . ?

loop_
_geom_torsion_atom_site_label_1
_geom_torsion_atom_site_label_2
_geom_torsion_atom_site_label_3
_geom_torsion_atom_site_label_4
_geom_torsion
_geom_torsion_site_symmetry_1
_geom_torsion_site_symmetry_2
_geom_torsion_site_symmetry_3
_geom_torsion_site_symmetry_4
_geom_torsion_publ_flag
O1 C2 C4 C5 179.21(19) . . . . ?
O1 C2 C4 C6 -0.6(3) . . . . ?
N1 C2 C4 C5 -0.5(3) . . . . ?
N1 C2 C4 C6 179.67(18) . . . . ?
C1 N1 C2 O1 0.0(3) . . . . ?
C1 N1 C2 C4 179.74(19) . . . . ?
C1 N1 C3 O2 2.1(3) . . . . ?
C1 N1 C3 C8 -178.01(19) . . . 2_456 ?
C2 N1 C3 O2 -176.32(19) . . . . ?
C2 N1 C3 C8 3.6(3) . . . 2_456 ?
C2 C4 C5 C5 -179.6(2) . . . 2_456 ?
C2 C4 C5 C8 0.8(3) . . . 2_456 ?
C2 C4 C6 C7 178.94(19) . . . . ?
C3 N1 C2 O1 178.43(19) . . . . ?
C3 N1 C2 C4 -1.9(3) . . . . ?
C4 C6 C7 C8 0.9(3) . . . . ?
C5 C4 C6 C7 -0.9(3) . . . . ?
C6 C4 C5 C5 0.2(4) . . . 2_456 ?
C6 C4 C5 C8 -179.30(18) . . . 2_456 ?
C6 C7 C8 C3 -179.26(19) . . . 2_456 ?
C6 C7 C8 C5 -0.2(3) . . . 2_456 ?
C9 C10 C11 C12 -179.0(2) . . . . ?
C9 C10 C11 C16 1.0(3) . . . . ?
C9 C18 C19 C20 -179.1(2) 2_556 . . . ?
C10 C11 C12 C13 -179.7(2) . . . . ?
C10 C11 C16 C15 179.78(19) . . . . ?
C10 C11 C16 C17 -0.2(3) . . . 2_556 ?
C11 C12 C13 C14 0.2(4) . . . . ?
C12 C11 C16 C15 -0.3(3) . . . . ?
C12 C11 C16 C17 179.69(18) . . . 2_556 ?
C12 C13 C14 C15 -0.8(3) . . . . ?
C12 C13 C14 C20 177.9(2) . . . . ?
C13 C14 C15 C16 0.9(3) . . . . ?
C13 C14 C15 C17 180.00(19) . . . . ?
C13 C14 C20 C19 -180.0(2) . . . . ?
C14 C15 C16 C11 -0.4(3) . . . . ?
C14 C15 C16 C17 179.63(18) . . . 2_556 ?
C14 C15 C17 C16 -179.63(18) . . . 2_556 ?
C14 C15 C17 C18 0.1(3) . . . . ?
C15 C14 C20 C19 -1.2(4) . . . . ?
C15 C17 C18 C9 179.1(2) . . . 2_556 ?
C15 C17 C18 C19 -1.4(3) . . . . ?
C16 C11 C12 C13 0.4(3) . . . . ?
C16 C15 C17 C16 -0.6(3) . . . 2_556 ?
C16 C15 C17 C18 179.16(18) . . . . ?
C16 C17 C18 C9 -1.2(3) 2_556 . . 2_556 ?
C16 C17 C18 C19 178.36(19) 2_556 . . . ?
C17 C15 C16 C11 -179.44(18) . . . . ?
C17 C15 C16 C17 0.6(3) . . . 2_556 ?
C17 C18 C19 C20 1.4(4) . . . . ?
C18 C9 C10 C11 -0.6(4) 2_556 . . . ?
C18 C19 C20 C14 -0.1(4) . . . . ?
C20 C14 C15 C16 -177.88(19) . . . . ?
C20 C14 C15 C17 1.2(3) . . . . ?
